data_7249753
loop_
_publ_author_name
'Nagdeve, Rahul D.'
'Thakur, Jyoti Swarup'
'Chandrashekharappa, Sandeep'
'Mondal, Pradip Kumar'
'Deb, Pran Kishore'
'Polentarutti, Maurizio'
'Bairagi, Keshab M.'
'Rakshit, Gourav'
'Alwassil, Osama I.'
'Pillay, Melendhran'
'Venugopala , Katharigatta N.'
'Nayak, Susanta K.'

_publ_section_title
;
 Structural Analysis, In Vitro Anti-tubercular Activities, and In Silico
 ADMET Evaluation of Ethyl 7-Methoxy-3-(4-Substituted
 Benzoyl)indolizine-1-carboxylates
;
_journal_name_full CrystEngComm
_journal_paper_doi 10.1039/D4CE01018C
_journal_year 2025
_chemical_formula_moiety 'C19 H17 N O4'
_chemical_formula_sum 'C19 H17 N O4'
_chemical_formula_weight 323.33
_chemical_melting_point 132
_chemical_name_common Indolizine
_chemical_name_systematic
;
ethyl 3-benzoyl-7-methoxyindolizine-1-carboxylate
;
_space_group_crystal_system triclinic
_space_group_IT_number 2
_space_group_name_Hall '-P 1'
_space_group_name_H-M_alt 'P -1'
_atom_sites_solution_hydrogens difmap
_audit_creation_method SHELXL-2018/3
_audit_update_record
;
2024-12-01 deposited with the CCDC.	2024-12-12 downloaded from the CCDC.
;
_cell_angle_alpha 86.29(3)
_cell_angle_beta 82.15(3)
_cell_angle_gamma 83.83(3)
_cell_formula_units_Z 2
_cell_length_a 6.2400(12)
_cell_length_b 10.620(2)
_cell_length_c 12.070(2)
_cell_measurement_reflns_used 27764
_cell_measurement_temperature 100(2)
_cell_measurement_theta_max 29.8
_cell_measurement_theta_min 1.7
_cell_volume 786.8(3)
_computing_cell_refinement 'XDS (Kabsch, 2010)'
_computing_data_collection 'Elettra Synchrotron - XRD1 BL'
_computing_data_reduction 'XDS (Kabsch, 2010)'
_computing_structure_refinement 'SHELXL-2018/3 (Sheldrick, 2018)'
_computing_structure_solution 'SHELXT 2018/2 (Sheldrick, 2018)'
_diffrn_ambient_temperature 100(2)
_diffrn_measured_fraction_theta_full 0.990
_diffrn_measured_fraction_theta_max 0.990
_diffrn_measurement_device_type 'Huber Kappa Goniometer, Pilatus 2M detector'
_diffrn_measurement_method 'Rotating crystal'
_diffrn_radiation_type Synchrotron
_diffrn_radiation_wavelength 0.700
_diffrn_reflns_av_R_equivalents 0.0199
_diffrn_reflns_av_unetI/netI 0.0120
_diffrn_reflns_Laue_measured_fraction_full 0.990
_diffrn_reflns_Laue_measured_fraction_max 0.990
_diffrn_reflns_limit_h_max 8
_diffrn_reflns_limit_h_min -8
_diffrn_reflns_limit_k_max 15
_diffrn_reflns_limit_k_min -13
_diffrn_reflns_limit_l_max 17
_diffrn_reflns_limit_l_min -17
_diffrn_reflns_number 27764
_diffrn_reflns_point_group_measured_fraction_full 0.990
_diffrn_reflns_point_group_measured_fraction_max 0.990
_diffrn_reflns_theta_full 24.835
_diffrn_reflns_theta_max 29.760
_diffrn_reflns_theta_min 1.680
_diffrn_source Synchrotron
_exptl_absorpt_coefficient_mu 0.092
_exptl_absorpt_correction_T_max 0.948
_exptl_absorpt_correction_T_min 0.941
_exptl_absorpt_correction_type multi-scan
_exptl_absorpt_process_details 'SADABS (Sheldrick, 2001)'
_exptl_crystal_colour colorless
_exptl_crystal_density_diffrn 1.365
_exptl_crystal_density_meas 1.36
_exptl_crystal_description block
_exptl_crystal_F_000 340
_exptl_crystal_size_max 0.100
_exptl_crystal_size_mid 0.050
_exptl_crystal_size_min 0.020
_exptl_transmission_factor_max 0.998
_exptl_transmission_factor_min 0.991
_refine_diff_density_max 0.793
_refine_diff_density_min -0.313
_refine_diff_density_rms 0.070
_refine_ls_extinction_coef 0.136(11)
_refine_ls_extinction_expression Fc^*^=kFc[1+0.001xFc^2^\l^3^/sin(2\q)]^-1/4^
_refine_ls_extinction_method 'SHELXL-2018/3 (Sheldrick 2018)'
_refine_ls_goodness_of_fit_ref 1.030
_refine_ls_hydrogen_treatment refall
_refine_ls_matrix_type full
_refine_ls_number_parameters 286
_refine_ls_number_reflns 4649
_refine_ls_number_restraints 0
_refine_ls_restrained_S_all 1.030
_refine_ls_R_factor_all 0.0428
_refine_ls_R_factor_gt 0.0423
_refine_ls_shift/su_max 0.001
_refine_ls_shift/su_mean 0.000
_refine_ls_structure_factor_coef Fsqd
_refine_ls_weighting_details 'w=1/[\s^2^(Fo^2^)+(0.0686P)^2^+0.2745P] where P=(Fo^2^+2Fc^2^)/3'
_refine_ls_weighting_scheme calc
_refine_ls_wR_factor_gt 0.1142
_refine_ls_wR_factor_ref 0.1148
_reflns_Friedel_coverage 0.000
_reflns_number_gt 4548
_reflns_number_total 4649
_reflns_threshold_expression 'I > 2\s(I)'
_cod_data_source_file d4ce01018c2.cif
_cod_data_source_block 5a
_cod_database_code 7249753
_shelx_shelxl_version_number 2018/3
_shelx_space_group_comment
;
The symmetry employed for this shelxl refinement is uniquely defined
by the following loop, which should always be used as a source of
symmetry information in preference to the above space-group names.
They are only intended as comments.
;
_shelx_estimated_absorpt_t_min 0.991
_shelx_estimated_absorpt_t_max 0.998

loop_
_space_group_symop_operation_xyz
'x, y, z'
'-x, -y, -z'

loop_
_atom_site_label
_atom_site_type_symbol
_atom_site_fract_x
_atom_site_fract_y
_atom_site_fract_z
_atom_site_U_iso_or_equiv
_atom_site_adp_type
_atom_site_occupancy
_atom_site_site_symmetry_order
_atom_site_calc_flag
_atom_site_refinement_flags_posn
_atom_site_refinement_flags_adp
_atom_site_refinement_flags_occupancy
_atom_site_disorder_assembly
_atom_site_disorder_group
O2 O 1.05066(10) 0.60721(6) 0.60619(5) 0.01607(14) Uani 1 1 d . . . . .
O3 O 0.07472(11) 0.70858(7) 0.86792(6) 0.02184(16) Uani 1 1 d . . . . .
O1 O 1.09930(11) 0.41365(6) 0.69308(6) 0.02001(15) Uani 1 1 d . . . . .
O4 O 0.57504(11) 0.15544(7) 0.96761(6) 0.02165(16) Uani 1 1 d . . . . .
N1 N 0.45033(12) 0.52188(7) 0.84565(6) 0.01420(15) Uani 1 1 d . . . . .
C7 C 0.98657(13) 0.51276(8) 0.67973(7) 0.01456(16) Uani 1 1 d . . . . .
C6 C 0.76870(13) 0.54370(8) 0.73723(7) 0.01449(16) Uani 1 1 d . . . . .
C10 C 0.63429(13) 0.65702(8) 0.72828(7) 0.01488(16) Uani 1 1 d . . . . .
H10 H 0.673(2) 0.7311(13) 0.6807(11) 0.020(3) Uiso 1 1 d . . . . .
C13 C 0.25528(14) 0.86401(8) 0.75448(7) 0.01609(17) Uani 1 1 d . . . . .
C5 C 0.65202(13) 0.45916(8) 0.81166(7) 0.01419(16) Uani 1 1 d . . . . .
C11 C 0.43749(13) 0.64556(8) 0.79591(7) 0.01453(16) Uani 1 1 d . . . . .
C4 C 0.70535(14) 0.33360(8) 0.85191(7) 0.01574(16) Uani 1 1 d . . . . .
H4 H 0.848(2) 0.2918(14) 0.8281(12) 0.024(3) Uiso 1 1 d . . . . .
C1 C 0.29609(14) 0.46325(9) 0.91845(7) 0.01653(17) Uani 1 1 d . . . . .
H1 H 0.167(2) 0.5117(14) 0.9370(12) 0.023(3) Uiso 1 1 d . . . . .
C8 C 1.26066(13) 0.57810(8) 0.54052(7) 0.01570(16) Uani 1 1 d . . . . .
H8A H 1.254(2) 0.5015(13) 0.4991(11) 0.018(3) Uiso 1 1 d . . . . .
H8B H 1.368(2) 0.5592(13) 0.5916(11) 0.019(3) Uiso 1 1 d . . . . .
C12 C 0.24656(13) 0.73495(8) 0.81186(7) 0.01572(16) Uani 1 1 d . . . . .
C18 C 0.08475(14) 0.90949(9) 0.69438(8) 0.01990(18) Uani 1 1 d . . . . .
H18 H -0.025(2) 0.8536(15) 0.6882(13) 0.028(4) Uiso 1 1 d . . . . .
C3 C 0.55014(14) 0.27535(8) 0.92273(7) 0.01762(17) Uani 1 1 d . . . . .
C14 C 0.41903(15) 0.94126(9) 0.76335(8) 0.01997(18) Uani 1 1 d . . . . .
H14 H 0.533(2) 0.9100(14) 0.8066(12) 0.026(3) Uiso 1 1 d . . . . .
C17 C 0.07896(16) 1.02986(9) 0.64224(9) 0.0236(2) Uani 1 1 d . . . . .
H17 H -0.041(3) 1.0622(16) 0.6000(13) 0.032(4) Uiso 1 1 d . . . . .
C9 C 1.30533(15) 0.69109(9) 0.46167(8) 0.02042(18) Uani 1 1 d . . . . .
H9A H 1.445(3) 0.6723(16) 0.4151(13) 0.032(4) Uiso 1 1 d . . . . .
H9B H 1.308(3) 0.7685(16) 0.5045(14) 0.035(4) Uiso 1 1 d . . . . .
H9C H 1.191(3) 0.7093(16) 0.4112(13) 0.032(4) Uiso 1 1 d . . . . .
C15 C 0.40961(17) 1.06317(9) 0.71304(9) 0.0245(2) Uani 1 1 d . . . . .
H15 H 0.526(3) 1.1166(16) 0.7209(14) 0.034(4) Uiso 1 1 d . . . . .
C19 C 0.78220(16) 0.08468(9) 0.94162(9) 0.02265(19) Uani 1 1 d . . . . .
H19A H 0.820(3) 0.0757(15) 0.8616(13) 0.030(4) Uiso 1 1 d . . . . .
H19B H 0.767(3) 0.0019(16) 0.9790(14) 0.036(4) Uiso 1 1 d . . . . .
H19C H 0.893(2) 0.1262(15) 0.9693(13) 0.030(4) Uiso 1 1 d . . . . .
C2 C 0.34422(15) 0.34239(9) 0.95710(8) 0.02170(19) Uani 1 1 d . . . . .
H2 H 0.233(3) 0.3011(15) 1.0072(13) 0.032(4) Uiso 1 1 d . . . . .
C16 C 0.24072(17) 1.10755(9) 0.65190(9) 0.0248(2) Uani 1 1 d . . . . .
H16 H 0.234(3) 1.1931(17) 0.6168(14) 0.037(4) Uiso 1 1 d . . . . .

loop_
_atom_site_aniso_label
_atom_site_aniso_U_11
_atom_site_aniso_U_22
_atom_site_aniso_U_33
_atom_site_aniso_U_23
_atom_site_aniso_U_13
_atom_site_aniso_U_12
O2 0.0124(3) 0.0151(3) 0.0186(3) 0.0015(2) 0.0038(2) -0.0009(2)
O3 0.0148(3) 0.0215(3) 0.0265(3) 0.0016(3) 0.0050(2) -0.0014(2)
O1 0.0167(3) 0.0170(3) 0.0238(3) 0.0026(2) 0.0024(2) 0.0013(2)
O4 0.0200(3) 0.0168(3) 0.0253(3) 0.0064(2) 0.0028(2) -0.0001(2)
N1 0.0127(3) 0.0144(3) 0.0146(3) 0.0000(2) 0.0013(2) -0.0021(2)
C7 0.0134(3) 0.0149(4) 0.0150(3) -0.0004(3) 0.0006(3) -0.0029(3)
C6 0.0126(3) 0.0147(4) 0.0154(3) -0.0003(3) 0.0012(3) -0.0021(3)
C10 0.0133(3) 0.0152(4) 0.0157(3) -0.0007(3) 0.0005(3) -0.0026(3)
C13 0.0151(4) 0.0147(4) 0.0175(4) -0.0021(3) 0.0016(3) -0.0007(3)
C5 0.0130(3) 0.0151(4) 0.0140(3) -0.0013(3) 0.0005(3) -0.0020(3)
C11 0.0131(3) 0.0140(4) 0.0157(3) 0.0003(3) 0.0008(3) -0.0021(3)
C4 0.0147(3) 0.0156(4) 0.0160(4) 0.0001(3) 0.0008(3) -0.0014(3)
C1 0.0142(4) 0.0187(4) 0.0156(4) 0.0002(3) 0.0019(3) -0.0023(3)
C8 0.0119(3) 0.0176(4) 0.0163(4) -0.0008(3) 0.0027(3) -0.0014(3)
C12 0.0141(4) 0.0159(4) 0.0167(4) -0.0016(3) 0.0001(3) -0.0016(3)
C18 0.0160(4) 0.0165(4) 0.0268(4) -0.0025(3) -0.0023(3) 0.0004(3)
C3 0.0180(4) 0.0161(4) 0.0177(4) 0.0026(3) 0.0002(3) -0.0021(3)
C14 0.0194(4) 0.0188(4) 0.0221(4) 0.0005(3) -0.0029(3) -0.0043(3)
C17 0.0219(4) 0.0185(4) 0.0294(5) -0.0001(3) -0.0047(3) 0.0032(3)
C9 0.0197(4) 0.0183(4) 0.0212(4) 0.0013(3) 0.0047(3) -0.0031(3)
C15 0.0258(5) 0.0187(4) 0.0297(5) 0.0015(3) -0.0034(4) -0.0073(3)
C19 0.0218(4) 0.0175(4) 0.0263(4) 0.0018(3) 0.0010(3) 0.0013(3)
C2 0.0192(4) 0.0224(4) 0.0219(4) 0.0029(3) 0.0027(3) -0.0037(3)
C16 0.0272(5) 0.0161(4) 0.0296(5) 0.0019(3) -0.0013(4) -0.0003(3)

loop_
_atom_type_symbol
_atom_type_description
_atom_type_scat_dispersion_real
_atom_type_scat_dispersion_imag
_atom_type_scat_source
C C 0.0033 0.0016 'International Tables Vol C Tables 4.2.6.8 and 6.1.1.4'
H H 0.0000 0.0000 'International Tables Vol C Tables 4.2.6.8 and 6.1.1.4'
N N 0.0064 0.0033 'International Tables Vol C Tables 4.2.6.8 and 6.1.1.4'
O O 0.0110 0.0060 'International Tables Vol C Tables 4.2.6.8 and 6.1.1.4'

loop_
_geom_angle_atom_site_label_1
_geom_angle_atom_site_label_2
_geom_angle_atom_site_label_3
_geom_angle
_geom_angle_site_symmetry_1
_geom_angle_site_symmetry_3
_geom_angle_publ_flag
C7 O2 C8 114.40(7) . . ?
C3 O4 C19 117.29(8) . . ?
C5 N1 C1 121.15(8) . . ?
C5 N1 C11 109.64(7) . . ?
C1 N1 C11 129.21(8) . . ?
O1 C7 O2 122.87(8) . . ?
O1 C7 C6 125.20(8) . . ?
O2 C7 C6 111.92(8) . . ?
C10 C6 C5 107.54(8) . . ?
C10 C6 C7 127.87(8) . . ?
C5 C6 C7 124.57(8) . . ?
C11 C10 C6 109.11(8) . . ?
C11 C10 H10 126.1(8) . . ?
C6 C10 H10 124.8(8) . . ?
C18 C13 C14 119.57(8) . . ?
C18 C13 C12 117.40(8) . . ?
C14 C13 C12 122.96(8) . . ?
N1 C5 C4 120.28(8) . . ?
N1 C5 C6 107.13(8) . . ?
C4 C5 C6 132.59(8) . . ?
C10 C11 N1 106.56(8) . . ?
C10 C11 C12 129.64(8) . . ?
N1 C11 C12 123.72(8) . . ?
C3 C4 C5 118.21(8) . . ?
C3 C4 H4 122.8(9) . . ?
C5 C4 H4 119.0(9) . . ?
C2 C1 N1 119.27(8) . . ?
C2 C1 H1 125.2(9) . . ?
N1 C1 H1 115.5(9) . . ?
O2 C8 C9 107.72(8) . . ?
O2 C8 H8A 108.1(8) . . ?
C9 C8 H8A 111.4(8) . . ?
O2 C8 H8B 108.2(8) . . ?
C9 C8 H8B 112.6(8) . . ?
H8A C8 H8B 108.6(11) . . ?
O3 C12 C11 122.93(8) . . ?
O3 C12 C13 118.78(8) . . ?
C11 C12 C13 118.26(8) . . ?
C17 C18 C13 120.41(9) . . ?
C17 C18 H18 121.5(9) . . ?
C13 C18 H18 118.0(9) . . ?
O4 C3 C4 125.42(9) . . ?
O4 C3 C2 114.20(8) . . ?
C4 C3 C2 120.36(8) . . ?
C15 C14 C13 119.75(9) . . ?
C15 C14 H14 121.3(9) . . ?
C13 C14 H14 118.9(9) . . ?
C18 C17 C16 120.14(9) . . ?
C18 C17 H17 120.5(10) . . ?
C16 C17 H17 119.3(10) . . ?
C8 C9 H9A 108.9(10) . . ?
C8 C9 H9B 110.7(10) . . ?
H9A C9 H9B 110.2(14) . . ?
C8 C9 H9C 111.0(9) . . ?
H9A C9 H9C 108.1(13) . . ?
H9B C9 H9C 108.0(13) . . ?
C16 C15 C14 120.48(9) . . ?
C16 C15 H15 121.0(10) . . ?
C14 C15 H15 118.5(10) . . ?
O4 C19 H19A 111.7(9) . . ?
O4 C19 H19B 105.2(10) . . ?
H19A C19 H19B 109.6(13) . . ?
O4 C19 H19C 109.9(9) . . ?
H19A C19 H19C 109.2(13) . . ?
H19B C19 H19C 111.2(13) . . ?
C1 C2 C3 120.69(9) . . ?
C1 C2 H2 118.8(10) . . ?
C3 C2 H2 120.5(10) . . ?
C17 C16 C15 119.62(9) . . ?
C17 C16 H16 119.8(10) . . ?
C15 C16 H16 120.6(10) . . ?

loop_
_geom_bond_atom_site_label_1
_geom_bond_atom_site_label_2
_geom_bond_distance
_geom_bond_site_symmetry_2
_geom_bond_publ_flag
O2 C7 1.3521(11) . ?
O2 C8 1.4499(11) . ?
O3 C12 1.2362(11) . ?
O1 C7 1.2160(11) . ?
O4 C3 1.3529(11) . ?
O4 C19 1.4301(12) . ?
N1 C5 1.3821(11) . ?
N1 C1 1.3831(11) . ?
N1 C11 1.4072(11) . ?
C7 C6 1.4539(12) . ?
C6 C10 1.3980(12) . ?
C6 C5 1.4145(12) . ?
C10 C11 1.3910(12) . ?
C10 H10 0.976(14) . ?
C13 C18 1.3953(13) . ?
C13 C14 1.3964(13) . ?
C13 C12 1.4980(12) . ?
C5 C4 1.4106(12) . ?
C11 C12 1.4408(12) . ?
C4 C3 1.3732(12) . ?
C4 H4 0.967(15) . ?
C1 C2 1.3540(13) . ?
C1 H1 0.917(15) . ?
C8 C9 1.5083(13) . ?
C8 H8A 0.989(13) . ?
C8 H8B 0.969(14) . ?
C18 C17 1.3868(13) . ?
C18 H18 0.967(15) . ?
C3 C2 1.4235(13) . ?
C14 C15 1.3928(13) . ?
C14 H14 0.957(15) . ?
C17 C16 1.3916(15) . ?
C17 H17 0.984(16) . ?
C9 H9A 0.981(16) . ?
C9 H9B 1.002(17) . ?
C9 H9C 0.996(16) . ?
C15 C16 1.3920(15) . ?
C15 H15 0.987(17) . ?
C19 H19A 0.971(16) . ?
C19 H19B 0.970(17) . ?
C19 H19C 0.968(16) . ?
C2 H2 0.976(16) . ?
C16 H16 0.977(18) . ?

loop_
_geom_torsion_atom_site_label_1
_geom_torsion_atom_site_label_2
_geom_torsion_atom_site_label_3
_geom_torsion_atom_site_label_4
_geom_torsion
_geom_torsion_site_symmetry_1
_geom_torsion_site_symmetry_2
_geom_torsion_site_symmetry_3
_geom_torsion_site_symmetry_4
_geom_torsion_publ_flag
C8 O2 C7 O1 2.89(12) . . . . ?
C8 O2 C7 C6 -175.83(7) . . . . ?
O1 C7 C6 C10 177.72(9) . . . . ?
O2 C7 C6 C10 -3.59(12) . . . . ?
O1 C7 C6 C5 -4.28(14) . . . . ?
O2 C7 C6 C5 174.41(7) . . . . ?
C5 C6 C10 C11 0.46(10) . . . . ?
C7 C6 C10 C11 178.73(8) . . . . ?
C1 N1 C5 C4 -0.68(12) . . . . ?
C11 N1 C5 C4 179.03(7) . . . . ?
C1 N1 C5 C6 179.25(7) . . . . ?
C11 N1 C5 C6 -1.04(9) . . . . ?
C10 C6 C5 N1 0.36(9) . . . . ?
C7 C6 C5 N1 -177.98(7) . . . . ?
C10 C6 C5 C4 -179.73(9) . . . . ?
C7 C6 C5 C4 1.93(15) . . . . ?
C6 C10 C11 N1 -1.08(9) . . . . ?
C6 C10 C11 C12 -177.94(8) . . . . ?
C5 N1 C11 C10 1.32(9) . . . . ?
C1 N1 C11 C10 -179.00(8) . . . . ?
C5 N1 C11 C12 178.41(8) . . . . ?
C1 N1 C11 C12 -1.91(14) . . . . ?
N1 C5 C4 C3 1.69(12) . . . . ?
C6 C5 C4 C3 -178.22(9) . . . . ?
C5 N1 C1 C2 0.14(13) . . . . ?
C11 N1 C1 C2 -179.51(8) . . . . ?
C7 O2 C8 C9 178.78(7) . . . . ?
C10 C11 C12 O3 173.82(9) . . . . ?
N1 C11 C12 O3 -2.56(14) . . . . ?
C10 C11 C12 C13 -4.00(14) . . . . ?
N1 C11 C12 C13 179.62(7) . . . . ?
C18 C13 C12 O3 -46.99(12) . . . . ?
C14 C13 C12 O3 129.85(10) . . . . ?
C18 C13 C12 C11 130.92(9) . . . . ?
C14 C13 C12 C11 -52.23(12) . . . . ?
C14 C13 C18 C17 0.96(14) . . . . ?
C12 C13 C18 C17 177.91(8) . . . . ?
C19 O4 C3 C4 1.84(14) . . . . ?
C19 O4 C3 C2 -176.68(8) . . . . ?
C5 C4 C3 O4 179.40(8) . . . . ?
C5 C4 C3 C2 -2.16(13) . . . . ?
C18 C13 C14 C15 0.56(14) . . . . ?
C12 C13 C14 C15 -176.21(9) . . . . ?
C13 C18 C17 C16 -1.63(15) . . . . ?
C13 C14 C15 C16 -1.43(15) . . . . ?
N1 C1 C2 C3 -0.62(14) . . . . ?
O4 C3 C2 C1 -179.72(9) . . . . ?
C4 C3 C2 C1 1.68(14) . . . . ?
C18 C17 C16 C15 0.77(16) . . . . ?
C14 C15 C16 C17 0.76(16) . . . . ?
